data_4125525
loop_
_publ_author_name
'Georgiou, Irene'
'Kervyn, Simon'
'Rossignon, Alexandre'
'De Leo, Federica'
'Wouters, Johan'
'Bruylants, Gilles'
'Bonifazi, Davide'

_publ_section_title
;
 Versatile Self-Adapting Boronic Acids for H-Bond Recognition: From
 Discrete to Polymeric Supramolecules.
;
_journal_issue 7
_journal_name_full 'Journal of the American Chemical Society'
_journal_page_first 2710
_journal_page_last 2727
_journal_paper_doi 10.1021/jacs.6b11362
_journal_volume 139
_journal_year 2017
_chemical_formula_moiety 'C9 H13 B O2, C8 H6 N2'
_chemical_formula_sum 'C17 H19 B N2 O2'
_chemical_formula_weight 294.15
_chemical_name_systematic
;
 ?
;
_space_group_IT_number 14
_symmetry_cell_setting monoclinic
_symmetry_space_group_name_Hall '-P 2ybc'
_symmetry_space_group_name_H-M 'P 1 21/c 1'
_atom_sites_solution_hydrogens geom
_atom_sites_solution_primary direct
_atom_sites_solution_secondary difmap
_audit_creation_method SHELXL-97
_cell_angle_alpha 90.00
_cell_angle_beta 99.292(5)
_cell_angle_gamma 90.00
_cell_formula_units_Z 4
_cell_length_a 7.6712(4)
_cell_length_b 19.9377(13)
_cell_length_c 10.8372(6)
_cell_measurement_reflns_used 1734
_cell_measurement_temperature 293(2)
_cell_measurement_theta_max 29.3142
_cell_measurement_theta_min 3.3723
_cell_volume 1635.76(17)
_computing_cell_refinement
;
CrysAlisPro, Agilent Technologies,
Version 1.171.34.49 (release 20-01-2011 CrysAlis171 .NET)
(compiled Jan 20 2011,15:58:25)
;
_computing_data_collection
;
CrysAlisPro, Agilent Technologies,
Version 1.171.34.49 (release 20-01-2011 CrysAlis171 .NET)
(compiled Jan 20 2011,15:58:25)
;
_computing_data_reduction
;
CrysAlisPro, Agilent Technologies,
Version 1.171.34.49 (release 20-01-2011 CrysAlis171 .NET)
(compiled Jan 20 2011,15:58:25)
;
_computing_structure_refinement 'SHELXL-97 (Sheldrick, 1997)'
_computing_structure_solution Sir92
_diffrn_ambient_temperature 293(2)
_diffrn_detector_area_resol_mean 10.3712
_diffrn_measured_fraction_theta_full 0.993
_diffrn_measured_fraction_theta_max 0.993
_diffrn_measurement_device_type 'Xcalibur, Ruby, Gemini ultra'
_diffrn_measurement_method '\w scans'
_diffrn_radiation_monochromator graphite
_diffrn_radiation_source 'fine-focus sealed tube'
_diffrn_radiation_type MoK\a
_diffrn_radiation_wavelength 0.71073
_diffrn_reflns_av_R_equivalents 0.0259
_diffrn_reflns_av_sigmaI/netI 0.0379
_diffrn_reflns_limit_h_max 6
_diffrn_reflns_limit_h_min -9
_diffrn_reflns_limit_k_max 18
_diffrn_reflns_limit_k_min -23
_diffrn_reflns_limit_l_max 12
_diffrn_reflns_limit_l_min -12
_diffrn_reflns_number 5806
_diffrn_reflns_theta_full 25.00
_diffrn_reflns_theta_max 25.02
_diffrn_reflns_theta_min 3.38
_exptl_absorpt_coefficient_mu 0.078
_exptl_absorpt_correction_T_max 0.9946
_exptl_absorpt_correction_T_min 0.9846
_exptl_absorpt_correction_type analytical
_exptl_absorpt_process_details
;
CrysAlisPro, Agilent Technologies,
Version 1.171.34.49 (release 20-01-2011 CrysAlis171 .NET)
(compiled Jan 20 2011,15:58:25)
Analytical numeric absorption correction using a multifaceted crystal
   model based on expressions derived by R.C. Clark & J.S. Reid.
(Clark, R. C. & Reid, J. S. (1995). Acta Cryst. A51, 887-897)
;
_exptl_crystal_colour colorless
_exptl_crystal_density_diffrn 1.194
_exptl_crystal_density_method 'not measured'
_exptl_crystal_description plaquet
_exptl_crystal_F_000 624
_exptl_crystal_size_max 0.20
_exptl_crystal_size_mid 0.10
_exptl_crystal_size_min 0.07
_refine_diff_density_max 0.134
_refine_diff_density_min -0.108
_refine_diff_density_rms 0.025
_refine_ls_extinction_method none
_refine_ls_goodness_of_fit_ref 1.038
_refine_ls_hydrogen_treatment mixed
_refine_ls_matrix_type full
_refine_ls_number_parameters 210
_refine_ls_number_reflns 2861
_refine_ls_number_restraints 0
_refine_ls_restrained_S_all 1.038
_refine_ls_R_factor_all 0.0889
_refine_ls_R_factor_gt 0.0522
_refine_ls_shift/su_max 0.000
_refine_ls_shift/su_mean 0.000
_refine_ls_structure_factor_coef Fsqd
_refine_ls_weighting_details 'calc w=1/[\s^2^(Fo^2^)+(0.0452P)^2^+0.1807P] where P=(Fo^2^+2Fc^2^)/3'
_refine_ls_weighting_scheme calc
_refine_ls_wR_factor_gt 0.1071
_refine_ls_wR_factor_ref 0.1243
_reflns_number_gt 1853
_reflns_number_total 2861
_reflns_threshold_expression >2sigma(I)
_cod_data_source_file ja6b11362_si_009.cif
_cod_data_source_block co-mesface
_cod_depositor_comments 'Adding full bibliography for 4125513--4125529.cif.'
_cod_original_cell_volume 1635.76(16)
_cod_original_sg_symbol_H-M 'P 21/c'
_cod_database_code 4125525

loop_
_symmetry_equiv_pos_as_xyz
'x, y, z'
'-x, y+1/2, -z+1/2'
'-x, -y, -z'
'x, -y-1/2, z-1/2'

loop_
_atom_site_label
_atom_site_type_symbol
_atom_site_fract_x
_atom_site_fract_y
_atom_site_fract_z
_atom_site_U_iso_or_equiv
_atom_site_adp_type
_atom_site_occupancy
_atom_site_symmetry_multiplicity
_atom_site_calc_flag
_atom_site_refinement_flags
C1 C 0.6496(3) 0.15477(10) 1.03338(17) 0.0527(5) Uani 1 1 d .
C2 C 0.6942(3) 0.20985(10) 0.96438(18) 0.0555(5) Uani 1 1 d .
C3 C 0.5676(3) 0.24123(11) 0.87766(19) 0.0628(6) Uani 1 1 d .
H3 H 0.6000 0.2776 0.8326 0.075 Uiso 1 1 calc R
C4 C 0.3939(3) 0.21955(11) 0.85680(19) 0.0637(6) Uani 1 1 d .
C5 C 0.3500(3) 0.16590(12) 0.9250(2) 0.0690(6) Uani 1 1 d .
H5 H 0.2337 0.1509 0.9121 0.083 Uiso 1 1 calc R
C6 C 0.4735(3) 0.13305(11) 1.01297(18) 0.0607(6) Uani 1 1 d .
C7 C 0.8816(3) 0.23536(12) 0.9826(2) 0.0849(8) Uani 1 1 d .
H7A H 0.8951 0.2662 0.9167 0.127 Uiso 1 1 calc R
H7B H 0.9612 0.1983 0.9810 0.127 Uiso 1 1 calc R
H7C H 0.9080 0.2579 1.0618 0.127 Uiso 1 1 calc R
C8 C 0.2579(3) 0.25369(14) 0.7601(2) 0.0948(9) Uani 1 1 d .
H8A H 0.1495 0.2287 0.7498 0.142 Uiso 1 1 calc R
H8B H 0.3009 0.2557 0.6817 0.142 Uiso 1 1 calc R
H8C H 0.2370 0.2984 0.7874 0.142 Uiso 1 1 calc R
C9 C 0.4147(3) 0.07535(14) 1.0865(2) 0.0937(9) Uani 1 1 d .
H9A H 0.3898 0.0915 1.1653 0.140 Uiso 1 1 calc R
H9B H 0.5069 0.0423 1.1009 0.140 Uiso 1 1 calc R
H9C H 0.3102 0.0555 1.0402 0.140 Uiso 1 1 calc R
C10 C 0.8372(3) 0.06731(13) 0.7662(2) 0.0773(7) Uani 1 1 d .
H10 H 0.8693 0.0811 0.8487 0.093 Uiso 1 1 calc R
C11 C 0.7457(3) 0.11259(13) 0.6816(3) 0.0888(8) Uani 1 1 d .
H11 H 0.7184 0.1553 0.7074 0.107 Uiso 1 1 calc R
C12 C 0.6975(3) 0.09349(13) 0.5616(3) 0.0839(7) Uani 1 1 d .
H12 H 0.6381 0.1232 0.5033 0.101 Uiso 1 1 calc R
C13 C 0.7374(3) 0.02853(12) 0.52529(19) 0.0618(6) Uani 1 1 d .
C14 C 0.6899(3) 0.00209(15) 0.4035(2) 0.0816(8) Uani 1 1 d .
H14 H 0.6287 0.0284 0.3399 0.098 Uiso 1 1 calc R
C15 C 0.7342(3) -0.06174(16) 0.3803(2) 0.0867(8) Uani 1 1 d .
H15 H 0.7022 -0.0805 0.3013 0.104 Uiso 1 1 calc R
C16 C 0.8285(3) -0.09861(14) 0.4771(2) 0.0830(8) Uani 1 1 d .
H16 H 0.8593 -0.1423 0.4597 0.100 Uiso 1 1 calc R
C17 C 0.8304(2) -0.01317(11) 0.61630(18) 0.0548(5) Uani 1 1 d .
N1 N 0.8808(2) 0.00655(10) 0.73706(15) 0.0647(5) Uani 1 1 d .
N2 N 0.8776(2) -0.07668(9) 0.59092(17) 0.0710(5) Uani 1 1 d .
O1 O 0.8832(3) 0.06665(10) 1.08334(15) 0.0975(7) Uani 1 1 d .
O2 O 0.8338(2) 0.13844(9) 1.24578(14) 0.0856(6) Uani 1 1 d .
B1 B 0.7976(3) 0.11755(12) 1.1271(2) 0.0557(6) Uani 1 1 d .
H1A H 0.959(4) 0.0448(14) 1.141(2) 0.114(10) Uiso 1 1 d .
H2A H 0.929(4) 0.1169(14) 1.294(3) 0.122(10) Uiso 1 1 d .

loop_
_atom_site_aniso_label
_atom_site_aniso_U_11
_atom_site_aniso_U_22
_atom_site_aniso_U_33
_atom_site_aniso_U_23
_atom_site_aniso_U_13
_atom_site_aniso_U_12
C1 0.0543(12) 0.0580(12) 0.0446(11) -0.0063(10) 0.0040(9) 0.0030(10)
C2 0.0512(12) 0.0552(12) 0.0567(12) -0.0065(10) -0.0014(10) 0.0013(10)
C3 0.0680(14) 0.0551(12) 0.0620(13) 0.0002(10) 0.0004(11) 0.0046(11)
C4 0.0590(14) 0.0731(15) 0.0547(13) -0.0086(11) -0.0041(11) 0.0127(12)
C5 0.0489(13) 0.0911(17) 0.0639(14) -0.0111(13) 0.0000(11) -0.0024(12)
C6 0.0535(13) 0.0747(14) 0.0527(12) -0.0011(11) 0.0055(10) -0.0047(11)
C7 0.0637(14) 0.0763(16) 0.109(2) 0.0156(15) -0.0039(14) -0.0096(13)
C8 0.0841(17) 0.109(2) 0.0796(17) -0.0004(15) -0.0213(14) 0.0249(16)
C9 0.0790(17) 0.111(2) 0.0908(19) 0.0180(16) 0.0120(14) -0.0208(15)
C10 0.0837(17) 0.0860(18) 0.0643(15) -0.0108(14) 0.0185(13) 0.0033(15)
C11 0.099(2) 0.0749(17) 0.095(2) -0.0047(15) 0.0208(16) 0.0185(15)
C12 0.0840(17) 0.0825(18) 0.0831(18) 0.0241(15) 0.0072(14) 0.0153(14)
C13 0.0562(13) 0.0753(15) 0.0543(13) 0.0102(11) 0.0099(10) 0.0031(11)
C14 0.0709(16) 0.119(2) 0.0519(14) 0.0172(15) 0.0005(12) -0.0004(16)
C15 0.0778(17) 0.119(2) 0.0608(15) -0.0203(15) 0.0032(13) -0.0024(16)
C16 0.0769(16) 0.0910(18) 0.0750(17) -0.0204(15) -0.0067(14) 0.0074(14)
C17 0.0494(11) 0.0675(14) 0.0476(12) 0.0056(11) 0.0078(9) -0.0011(11)
N1 0.0685(11) 0.0736(12) 0.0519(11) 0.0006(9) 0.0090(9) 0.0038(10)
N2 0.0725(12) 0.0717(13) 0.0642(12) -0.0070(10) -0.0024(10) 0.0067(10)
O1 0.1167(14) 0.1106(14) 0.0558(10) -0.0127(9) -0.0144(10) 0.0562(12)
O2 0.0996(12) 0.0918(12) 0.0555(10) -0.0165(9) -0.0171(9) 0.0311(10)
B1 0.0583(14) 0.0582(15) 0.0490(14) -0.0025(11) 0.0040(12) -0.0036(12)

loop_
_atom_type_symbol
_atom_type_description
_atom_type_scat_dispersion_real
_atom_type_scat_dispersion_imag
_atom_type_scat_source
C C 0.0033 0.0016 'International Tables Vol C Tables 4.2.6.8 and 6.1.1.4'
H H 0.0000 0.0000 'International Tables Vol C Tables 4.2.6.8 and 6.1.1.4'
N N 0.0061 0.0033 'International Tables Vol C Tables 4.2.6.8 and 6.1.1.4'
O O 0.0106 0.0060 'International Tables Vol C Tables 4.2.6.8 and 6.1.1.4'
B B 0.0013 0.0007 'International Tables Vol C Tables 4.2.6.8 and 6.1.1.4'

loop_
_geom_angle_atom_site_label_1
_geom_angle_atom_site_label_2
_geom_angle_atom_site_label_3
_geom_angle
C2 C1 C6 118.02(18)
C2 C1 B1 119.94(18)
C6 C1 B1 122.01(19)
C3 C2 C1 120.69(19)
C3 C2 C7 119.0(2)
C1 C2 C7 120.27(18)
C4 C3 C2 121.3(2)
C4 C3 H3 119.3
C2 C3 H3 119.3
C5 C4 C3 117.94(19)
C5 C4 C8 121.4(2)
C3 C4 C8 120.6(2)
C4 C5 C6 122.4(2)
C4 C5 H5 118.8
C6 C5 H5 118.8
C5 C6 C1 119.6(2)
C5 C6 C9 119.4(2)
C1 C6 C9 120.98(19)
C2 C7 H7A 109.5
C2 C7 H7B 109.5
H7A C7 H7B 109.5
C2 C7 H7C 109.5
H7A C7 H7C 109.5
H7B C7 H7C 109.5
C4 C8 H8A 109.5
C4 C8 H8B 109.5
H8A C8 H8B 109.5
C4 C8 H8C 109.5
H8A C8 H8C 109.5
H8B C8 H8C 109.5
C6 C9 H9A 109.5
C6 C9 H9B 109.5
H9A C9 H9B 109.5
C6 C9 H9C 109.5
H9A C9 H9C 109.5
H9B C9 H9C 109.5
N1 C10 C11 124.2(2)
N1 C10 H10 117.9
C11 C10 H10 117.9
C12 C11 C10 118.8(2)
C12 C11 H11 120.6
C10 C11 H11 120.6
C11 C12 C13 119.6(2)
C11 C12 H12 120.2
C13 C12 H12 120.2
C17 C13 C12 117.5(2)
C17 C13 C14 117.6(2)
C12 C13 C14 124.9(2)
C15 C14 C13 119.3(2)
C15 C14 H14 120.3
C13 C14 H14 120.3
C14 C15 C16 118.4(2)
C14 C15 H15 120.8
C16 C15 H15 120.8
N2 C16 C15 125.0(2)
N2 C16 H16 117.5
C15 C16 H16 117.5
N2 C17 N1 114.89(18)
N2 C17 C13 122.37(19)
N1 C17 C13 122.7(2)
C10 N1 C17 117.08(19)
C16 N2 C17 117.3(2)
B1 O1 H1A 115.0(17)
B1 O2 H2A 115.0(17)
O1 B1 O2 122.7(2)
O1 B1 C1 118.12(19)
O2 B1 C1 119.2(2)

loop_
_geom_bond_atom_site_label_1
_geom_bond_atom_site_label_2
_geom_bond_distance
C1 C2 1.402(3)
C1 C6 1.402(3)
C1 B1 1.581(3)
C2 C3 1.387(3)
C2 C7 1.508(3)
C3 C4 1.384(3)
C3 H3 0.9300
C4 C5 1.373(3)
C4 C8 1.516(3)
C5 C6 1.394(3)
C5 H5 0.9300
C6 C9 1.509(3)
C7 H7A 0.9600
C7 H7B 0.9600
C7 H7C 0.9600
C8 H8A 0.9600
C8 H8B 0.9600
C8 H8C 0.9600
C9 H9A 0.9600
C9 H9B 0.9600
C9 H9C 0.9600
C10 N1 1.309(3)
C10 C11 1.393(3)
C10 H10 0.9300
C11 C12 1.348(3)
C11 H11 0.9300
C12 C13 1.402(3)
C12 H12 0.9300
C13 C17 1.395(3)
C13 C14 1.413(3)
C14 C15 1.351(3)
C14 H14 0.9300
C15 C16 1.385(3)
C15 H15 0.9300
C16 N2 1.305(3)
C16 H16 0.9300
C17 N2 1.357(3)
C17 N1 1.361(2)
O1 B1 1.337(3)
O1 H1A 0.90(3)
O2 B1 1.338(3)
O2 H2A 0.93(3)

loop_
_geom_torsion_atom_site_label_1
_geom_torsion_atom_site_label_2
_geom_torsion_atom_site_label_3
_geom_torsion_atom_site_label_4
_geom_torsion
C6 C1 C2 C3 -0.7(3)
B1 C1 C2 C3 177.12(19)
C6 C1 C2 C7 180.0(2)
B1 C1 C2 C7 -2.2(3)
C1 C2 C3 C4 0.3(3)
C7 C2 C3 C4 179.6(2)
C2 C3 C4 C5 0.2(3)
C2 C3 C4 C8 -178.9(2)
C3 C4 C5 C6 -0.2(3)
C8 C4 C5 C6 178.9(2)
C4 C5 C6 C1 -0.2(3)
C4 C5 C6 C9 178.7(2)
C2 C1 C6 C5 0.7(3)
B1 C1 C6 C5 -177.09(19)
C2 C1 C6 C9 -178.2(2)
B1 C1 C6 C9 4.0(3)
N1 C10 C11 C12 0.2(4)
C10 C11 C12 C13 1.1(4)
C11 C12 C13 C17 -1.5(4)
C11 C12 C13 C14 178.2(2)
C17 C13 C14 C15 0.5(3)
C12 C13 C14 C15 -179.2(2)
C13 C14 C15 C16 -1.3(4)
C14 C15 C16 N2 0.7(4)
C12 C13 C17 N2 -179.3(2)
C14 C13 C17 N2 1.0(3)
C12 C13 C17 N1 0.8(3)
C14 C13 C17 N1 -178.98(19)
C11 C10 N1 C17 -0.9(4)
N2 C17 N1 C10 -179.54(19)
C13 C17 N1 C10 0.4(3)
C15 C16 N2 C17 0.8(4)
N1 C17 N2 C16 178.34(19)
C13 C17 N2 C16 -1.6(3)
C2 C1 B1 O1 -89.5(3)
C6 C1 B1 O1 88.2(3)
C2 C1 B1 O2 89.6(3)
C6 C1 B1 O2 -92.7(3)
